data_4021837
loop_
_publ_author_name
'Sk. Sahabuddin'
'Ashim Roy'
'Michael G. B. Drew'
'Biswajit Gopal Roy'
'Basudeb Achari'
'Sukhendu B. Mandal'

_publ_section_title
;
 Sequential Ring-Closing Metathesis and Nitrone Cycloaddition on
 Glucose-Derived Substrates: A Divergent Approach to Analogues of
 Spiroannulated Carbanucleosides and Conformationally Locked Nucleosides
;
_journal_name_full 'Journal of Organic Chemistry'
_journal_page_first 5980
_journal_page_last 5992
_journal_paper_doi 10.1021/jo0606554
_journal_volume 71
_journal_year 2006
_chemical_formula_sum 'C17 H23 N O4'
_chemical_formula_weight 305.36
_chemical_name_systematic
; 

 ? 

;
_space_group_IT_number 19
_symmetry_cell_setting orthorhombic
_symmetry_space_group_name_Hall 'P 2ac 2ab'
_symmetry_space_group_name_H-M 'P 21 21 21'
_atom_sites_solution_hydrogens geom
_atom_sites_solution_primary direct
_atom_sites_solution_secondary difmap
_audit_creation_method SHELXL-97
_cell_angle_alpha 90.00
_cell_angle_beta 90.00
_cell_angle_gamma 90.00
_cell_formula_units_Z 8
_cell_length_a 15.041(17)
_cell_length_b 15.047(17)
_cell_length_c 14.156(16)
_cell_measurement_temperature 293(2)
_cell_volume 3204(6)
_computing_cell_refinement XDS
_computing_data_collection 'XDS (Kabsch, 1988)'
_computing_data_reduction XDS
_computing_molecular_graphics PLATON(Spek,2004)
_computing_structure_refinement 'SHELXL-97 (Sheldrick, 1997)'
_computing_structure_solution 'SHELXS-97 (Sheldrick, 1997)'
_diffrn_ambient_temperature 293(2)
_diffrn_measured_fraction_theta_full 0.980
_diffrn_measured_fraction_theta_max 0.980
_diffrn_measurement_device 'Marresearch Image Plate'
_diffrn_measurement_method '95 frames at 2 degree intervals, counting time 2 min.'
_diffrn_radiation_monochromator graphite
_diffrn_radiation_source 'fine-focus sealed tube'
_diffrn_radiation_type MoK\a
_diffrn_radiation_wavelength 0.71073
_diffrn_reflns_av_R_equivalents 0.0406
_diffrn_reflns_av_sigmaI/netI 0.0364
_diffrn_reflns_limit_h_max 18
_diffrn_reflns_limit_h_min -18
_diffrn_reflns_limit_k_max 18
_diffrn_reflns_limit_k_min -18
_diffrn_reflns_limit_l_max 17
_diffrn_reflns_limit_l_min -17
_diffrn_reflns_number 20365
_diffrn_reflns_theta_full 25.87
_diffrn_reflns_theta_max 25.87
_diffrn_reflns_theta_min 1.91
_exptl_absorpt_coefficient_mu 0.090
_exptl_absorpt_correction_type none
_exptl_crystal_colour white
_exptl_crystal_density_diffrn 1.266
_exptl_crystal_density_method 'not measured'
_exptl_crystal_description parallelopiped
_exptl_crystal_F_000 1312
_exptl_crystal_size_max 0.30
_exptl_crystal_size_mid 0.25
_exptl_crystal_size_min 0.25
_refine_diff_density_max 0.196
_refine_diff_density_min -0.290
_refine_diff_density_rms 0.039
_refine_ls_abs_structure_details 'Flack H D (1983), Acta Cryst. A39, 876-881'
_refine_ls_abs_structure_Flack -0.3(11)
_refine_ls_extinction_coef 0.0217(17)
_refine_ls_extinction_expression Fc^*^=kFc[1+0.001xFc^2^\l^3^/sin(2\q)]^-1/4^
_refine_ls_extinction_method SHELXL
_refine_ls_goodness_of_fit_ref 1.165
_refine_ls_hydrogen_treatment mixed
_refine_ls_matrix_type full
_refine_ls_number_parameters 402
_refine_ls_number_reflns 6081
_refine_ls_number_restraints 0
_refine_ls_restrained_S_all 1.165
_refine_ls_R_factor_all 0.0666
_refine_ls_R_factor_gt 0.0568
_refine_ls_shift/su_max 0.000
_refine_ls_shift/su_mean 0.000
_refine_ls_structure_factor_coef Fsqd
_refine_ls_weighting_details
;
  w=1/[\s^2^(Fo^2^)+(0.0708P)^2^+0.6267P] where P=(Fo^2^+2Fc^2^)/3 
;
_refine_ls_weighting_scheme calc
_refine_ls_wR_factor_gt 0.1371
_refine_ls_wR_factor_ref 0.1422
_reflns_number_gt 5359
_reflns_number_total 6081
_reflns_threshold_expression >2sigma(I)
_cod_data_source_file jo0606554si20060515_023810_2.cif
_cod_database_code 4021837

loop_
_symmetry_equiv_pos_as_xyz
'x, y, z'
'-x, y+1/2, -z+1/2'
'x+1/2, -y+1/2, -z'
'-x+1/2, -y, z+1/2'

loop_
_atom_site_label
_atom_site_type_symbol
_atom_site_fract_x
_atom_site_fract_y
_atom_site_fract_z
_atom_site_U_iso_or_equiv
_atom_site_adp_type
_atom_site_occupancy
_atom_site_symmetry_multiplicity
_atom_site_calc_flag
_atom_site_refinement_flags
C11A C 0.62469(18) 0.7954(2) 0.12120(18) 0.0408(6) Uani 1 1 d .
C12A C 0.6898(2) 0.7304(2) 0.1240(2) 0.0567(8) Uani 1 1 d .
H12A H 0.6749 0.6711 0.1144 0.068 Uiso 1 1 calc R
C13A C 0.7787(3) 0.7548(4) 0.1416(3) 0.0795(13) Uani 1 1 d .
H13A H 0.8228 0.7115 0.1429 0.095 Uiso 1 1 calc R
C14A C 0.8006(3) 0.8417(4) 0.1567(3) 0.0858(13) Uani 1 1 d .
H14A H 0.8594 0.8573 0.1683 0.103 Uiso 1 1 calc R
C15A C 0.7369(3) 0.9049(3) 0.1549(3) 0.0832(13) Uani 1 1 d .
H15A H 0.7519 0.9640 0.1658 0.100 Uiso 1 1 calc R
C16A C 0.6494(2) 0.8821(3) 0.1368(3) 0.0619(9) Uani 1 1 d .
H16A H 0.6064 0.9264 0.1353 0.074 Uiso 1 1 calc R
C10A C 0.5302(2) 0.7734(2) 0.0949(2) 0.0503(8) Uani 1 1 d .
H10A H 0.5106 0.8140 0.0459 0.060 Uiso 1 1 calc R
H10B H 0.5283 0.7137 0.0690 0.060 Uiso 1 1 calc R
N9A N 0.46755(15) 0.77890(15) 0.17620(15) 0.0381(5) Uani 1 1 d .
O8A O 0.48868(13) 0.70702(13) 0.24118(14) 0.0479(5) Uani 1 1 d .
C7A C 0.4356(2) 0.6300(2) 0.2187(3) 0.0588(8) Uani 1 1 d .
H7A1 H 0.4031 0.6103 0.2740 0.071 Uiso 1 1 calc R
H7A2 H 0.4734 0.5817 0.1975 0.071 Uiso 1 1 calc R
C6A C 0.3716(2) 0.6567(2) 0.1410(2) 0.0497(7) Uani 1 1 d .
H6A H 0.3956 0.6374 0.0799 0.060 Uiso 1 1 calc R
C5A C 0.37539(18) 0.75839(19) 0.14665(19) 0.0385(6) Uani 1 1 d .
H5A H 0.3640 0.7839 0.0841 0.046 Uiso 1 1 calc R
C4A C 0.31116(17) 0.79813(16) 0.21813(17) 0.0333(5) Uani 1 1 d .
H4A H 0.3358 0.7887 0.2814 0.040 Uiso 1 1 calc R
O4A O 0.30869(14) 0.89097(12) 0.20069(15) 0.0479(5) Uani 1 1 d .
H4A1 H 0.2689 0.9136 0.2321 0.057 Uiso 1 1 calc R
C3A C 0.21758(18) 0.75536(17) 0.21483(18) 0.0364(6) Uani 1 1 d .
O2A O 0.22942(14) 0.66066(13) 0.22805(14) 0.0480(5) Uani 1 1 d .
C1A C 0.2776(2) 0.6191(2) 0.1528(3) 0.0622(9) Uani 1 1 d .
H1A1 H 0.2451 0.6271 0.0943 0.075 Uiso 1 1 calc R
H1A2 H 0.2815 0.5558 0.1651 0.075 Uiso 1 1 calc R
C41A C 0.1592(2) 0.7780(3) 0.12940(19) 0.0536(8) Uani 1 1 d .
H41A H 0.1680 0.8392 0.1102 0.064 Uiso 1 1 calc R
H41B H 0.1731 0.7395 0.0765 0.064 Uiso 1 1 calc R
C42A C 0.0645(2) 0.7634(3) 0.1622(3) 0.0645(10) Uani 1 1 d .
H42A H 0.0404 0.7098 0.1338 0.077 Uiso 1 1 calc R
H42B H 0.0275 0.8132 0.1438 0.077 Uiso 1 1 calc R
C43A C 0.0660(2) 0.7544(3) 0.2690(2) 0.0586(9) Uani 1 1 d .
H43A H 0.0558 0.6933 0.2878 0.070 Uiso 1 1 calc R
H43B H 0.0207 0.7917 0.2976 0.070 Uiso 1 1 calc R
C44A C 0.15889(18) 0.7849(2) 0.29850(18) 0.0409(6) Uani 1 1 d .
H44A H 0.1777 0.7572 0.3579 0.049 Uiso 1 1 calc R
O44A O 0.16229(14) 0.87952(14) 0.30369(14) 0.0482(5) Uani 1 1 d .
H44B H 0.1623 0.8950 0.3592 0.058 Uiso 1 1 calc R
C29B C 0.49264(18) 0.86740(18) 0.4232(2) 0.0430(7) Uani 1 1 d .
H29B H 0.4777 0.8043 0.4168 0.052 Uiso 1 1 calc R
C12B C -0.0363(2) 0.8946(2) 0.5272(3) 0.0587(9) Uani 1 1 d .
H12B H -0.0196 0.8623 0.5803 0.070 Uiso 1 1 calc R
C11B C 0.01927(18) 0.96007(19) 0.4933(2) 0.0440(7) Uani 1 1 d .
C13B C -0.1167(2) 0.8759(3) 0.4834(3) 0.0700(10) Uani 1 1 d .
H13B H -0.1540 0.8325 0.5081 0.084 Uiso 1 1 calc R
C14B C -0.1410(2) 0.9214(2) 0.4040(3) 0.0667(10) Uani 1 1 d .
H14B H -0.1949 0.9088 0.3748 0.080 Uiso 1 1 calc R
C15B C -0.0865(3) 0.9854(3) 0.3671(3) 0.0720(11) Uani 1 1 d .
H15B H -0.1027 1.0156 0.3124 0.086 Uiso 1 1 calc R
C16B C -0.0060(2) 1.0049(2) 0.4124(3) 0.0614(9) Uani 1 1 d .
H16B H 0.0310 1.0487 0.3877 0.074 Uiso 1 1 calc R
C10B C 0.1066(2) 0.9810(2) 0.5404(3) 0.0571(9) Uani 1 1 d .
H10C H 0.1188 1.0441 0.5347 0.069 Uiso 1 1 calc R
H10D H 0.1029 0.9666 0.6071 0.069 Uiso 1 1 calc R
N9B N 0.17960(14) 0.92996(14) 0.49678(16) 0.0376(5) Uani 1 1 d .
O8B O 0.17065(14) 0.83701(13) 0.52409(14) 0.0486(5) Uani 1 1 d .
C7B C 0.2192(2) 0.8215(2) 0.6106(2) 0.0551(8) Uani 1 1 d .
H7B1 H 0.2550 0.7681 0.6050 0.066 Uiso 1 1 calc R
H7B2 H 0.1783 0.8139 0.6629 0.066 Uiso 1 1 calc R
C6B C 0.27836(19) 0.9021(2) 0.62708(19) 0.0438(7) Uani 1 1 d .
H6B H 0.2530 0.9377 0.6784 0.053 Uiso 1 1 calc R
C4B C 0.33646(17) 0.92945(16) 0.45756(18) 0.0349(6) Uani 1 1 d .
H4B H 0.3165 0.8742 0.4276 0.042 Uiso 1 1 calc R
O4B O 0.33329(15) 0.99796(13) 0.38823(15) 0.0494(5) Uani 1 1 d .
H4B1 H 0.3685 0.9866 0.3457 0.059 Uiso 1 1 calc R
C5B C 0.26848(18) 0.95409(18) 0.5333(2) 0.0384(6) Uani 1 1 d .
H5B H 0.2710 1.0181 0.5457 0.046 Uiso 1 1 calc R
C1B C 0.3752(2) 0.8805(3) 0.6511(2) 0.0539(8) Uani 1 1 d .
H1B1 H 0.4037 0.9335 0.6758 0.065 Uiso 1 1 calc R
H1B2 H 0.3765 0.8355 0.7001 0.065 Uiso 1 1 calc R
C3B C 0.43083(18) 0.91369(16) 0.4958(2) 0.0360(6) Uani 1 1 d .
O2B O 0.42378(13) 0.84965(12) 0.57175(14) 0.0440(5) Uani 1 1 d .
C34B C 0.4851(2) 0.99523(19) 0.5245(2) 0.0483(7) Uani 1 1 d .
H34A H 0.4647 1.0190 0.5843 0.058 Uiso 1 1 calc R
H34B H 0.4814 1.0414 0.4768 0.058 Uiso 1 1 calc R
C33B C 0.5801(2) 0.9596(2) 0.5328(3) 0.0640(10) Uani 1 1 d .
H33A H 0.6227 1.0047 0.5141 0.077 Uiso 1 1 calc R
H33B H 0.5927 0.9420 0.5973 0.077 Uiso 1 1 calc R
C32B C 0.5855(2) 0.8795(3) 0.4667(3) 0.0711(10) Uani 1 1 d .
H32A H 0.6025 0.8267 0.5017 0.085 Uiso 1 1 calc R
H32B H 0.6293 0.8898 0.4176 0.085 Uiso 1 1 calc R
O31B O 0.48552(16) 0.91194(13) 0.33494(15) 0.0515(5) Uani 1 1 d .
H31B H 0.4863 0.8753 0.2920 0.062 Uiso 1 1 calc R

loop_
_atom_site_aniso_label
_atom_site_aniso_U_11
_atom_site_aniso_U_22
_atom_site_aniso_U_33
_atom_site_aniso_U_23
_atom_site_aniso_U_13
_atom_site_aniso_U_12
C11A 0.0383(14) 0.0554(17) 0.0289(13) 0.0015(12) 0.0093(11) -0.0024(14)
C12A 0.074(2) 0.062(2) 0.0338(15) 0.0086(14) 0.0091(15) 0.0113(18)
C13A 0.059(2) 0.130(4) 0.050(2) 0.016(2) 0.0034(17) 0.042(3)
C14A 0.045(2) 0.146(4) 0.066(3) -0.007(3) 0.0016(18) -0.009(3)
C15A 0.061(2) 0.090(3) 0.098(3) -0.009(3) 0.017(2) -0.028(2)
C16A 0.0505(19) 0.065(2) 0.070(2) -0.0034(18) 0.0105(17) 0.0016(17)
C10A 0.0480(17) 0.067(2) 0.0364(15) -0.0044(14) 0.0109(13) -0.0067(15)
N9A 0.0395(12) 0.0452(13) 0.0295(11) -0.0005(10) 0.0062(9) -0.0052(10)
O8A 0.0479(11) 0.0579(12) 0.0379(10) 0.0014(9) 0.0004(9) -0.0020(10)
C7A 0.069(2) 0.0404(17) 0.067(2) -0.0040(15) 0.0004(18) 0.0015(15)
C6A 0.0578(18) 0.0506(17) 0.0407(16) -0.0190(14) 0.0082(13) -0.0041(15)
C5A 0.0391(14) 0.0484(15) 0.0282(13) -0.0031(11) 0.0009(11) -0.0070(12)
C4A 0.0390(13) 0.0360(13) 0.0249(12) 0.0021(10) 0.0022(10) -0.0057(11)
O4A 0.0495(12) 0.0370(10) 0.0573(13) 0.0084(9) 0.0126(10) -0.0031(9)
C3A 0.0432(15) 0.0411(14) 0.0248(12) 0.0000(11) 0.0020(11) -0.0093(12)
O2A 0.0560(11) 0.0436(10) 0.0444(11) -0.0040(9) 0.0105(9) -0.0171(10)
C1A 0.063(2) 0.0510(18) 0.072(2) -0.0226(17) 0.0093(18) -0.0201(17)
C41A 0.0546(18) 0.081(2) 0.0247(13) -0.0005(14) -0.0060(13) -0.0098(17)
C42A 0.0447(18) 0.089(3) 0.059(2) 0.0079(19) -0.0116(16) -0.0136(18)
C43A 0.0431(16) 0.080(2) 0.053(2) -0.0071(17) 0.0078(15) -0.0182(16)
C44A 0.0419(15) 0.0551(17) 0.0257(13) -0.0009(12) 0.0035(11) -0.0119(13)
O44A 0.0496(11) 0.0571(12) 0.0379(11) -0.0078(9) 0.0045(9) -0.0010(10)
C29B 0.0391(15) 0.0327(13) 0.0573(18) 0.0004(12) 0.0075(13) -0.0008(12)
C12B 0.058(2) 0.063(2) 0.055(2) 0.0040(16) 0.0009(16) 0.0074(17)
C11B 0.0348(14) 0.0455(15) 0.0516(17) -0.0174(13) -0.0009(13) 0.0103(13)
C13B 0.054(2) 0.060(2) 0.096(3) 0.005(2) -0.005(2) -0.0033(18)
C14B 0.0422(18) 0.061(2) 0.097(3) -0.006(2) -0.0205(18) 0.0045(17)
C15B 0.061(2) 0.079(2) 0.075(2) 0.014(2) -0.0188(19) 0.023(2)
C16B 0.0433(18) 0.0570(19) 0.084(3) 0.0078(18) 0.0027(17) 0.0071(16)
C10B 0.0448(17) 0.063(2) 0.064(2) -0.0359(17) -0.0077(15) 0.0195(15)
N9B 0.0372(12) 0.0364(12) 0.0393(12) -0.0119(10) -0.0004(10) 0.0033(10)
O8B 0.0559(12) 0.0435(11) 0.0463(12) -0.0048(9) -0.0060(9) -0.0062(10)
C7B 0.0505(18) 0.065(2) 0.0494(18) 0.0061(15) -0.0012(15) -0.0044(16)
C6B 0.0430(15) 0.0552(17) 0.0333(14) -0.0075(12) 0.0024(12) 0.0039(13)
C4B 0.0385(14) 0.0264(12) 0.0398(14) -0.0021(11) -0.0018(12) -0.0012(11)
O4B 0.0546(13) 0.0431(11) 0.0507(13) 0.0130(9) -0.0011(10) 0.0058(10)
C5B 0.0375(13) 0.0340(13) 0.0438(15) -0.0136(11) -0.0107(12) 0.0027(11)
C1B 0.0436(16) 0.076(2) 0.0415(17) 0.0054(16) -0.0072(14) 0.0025(16)
C3B 0.0375(13) 0.0290(12) 0.0413(14) 0.0000(11) -0.0054(12) -0.0037(11)
O2B 0.0387(10) 0.0443(10) 0.0491(12) 0.0106(9) -0.0008(9) 0.0038(9)
C34B 0.0506(17) 0.0408(14) 0.0536(18) -0.0075(13) -0.0115(14) -0.0062(14)
C33B 0.0488(18) 0.062(2) 0.081(3) 0.0139(19) -0.0182(18) -0.0187(17)
C32B 0.0410(17) 0.091(3) 0.082(3) 0.008(2) 0.0010(18) 0.0114(19)
O31B 0.0602(13) 0.0460(11) 0.0482(12) -0.0028(9) 0.0077(11) -0.0069(11)

loop_
_atom_type_symbol
_atom_type_description
_atom_type_scat_dispersion_real
_atom_type_scat_dispersion_imag
_atom_type_scat_source
C C 0.0033 0.0016 'International Tables Vol C Tables 4.2.6.8 and 6.1.1.4'
H H 0.0000 0.0000 'International Tables Vol C Tables 4.2.6.8 and 6.1.1.4'
N N 0.0061 0.0033 'International Tables Vol C Tables 4.2.6.8 and 6.1.1.4'
O O 0.0106 0.0060 'International Tables Vol C Tables 4.2.6.8 and 6.1.1.4'

loop_
_geom_angle_atom_site_label_1
_geom_angle_atom_site_label_2
_geom_angle_atom_site_label_3
_geom_angle
C16A C11A C12A 118.3(3)
C16A C11A C10A 120.3(3)
C12A C11A C10A 121.3(3)
C11A C12A C13A 119.5(4)
C14A C13A C12A 120.4(4)
C15A C14A C13A 120.1(4)
C14A C15A C16A 120.2(4)
C11A C16A C15A 121.5(4)
N9A C10A C11A 113.2(2)
O8A N9A C5A 103.19(19)
O8A N9A C10A 108.0(2)
C5A N9A C10A 111.2(2)
C7A O8A N9A 109.7(2)
O8A C7A C6A 107.4(3)
C7A C6A C1A 114.1(3)
C7A C6A C5A 101.7(2)
C1A C6A C5A 113.4(3)
N9A C5A C4A 109.0(2)
N9A C5A C6A 104.9(2)
C4A C5A C6A 113.8(2)
O4A C4A C5A 106.7(2)
O4A C4A C3A 112.3(2)
C5A C4A C3A 113.2(2)
O2A C3A C41A 113.0(2)
O2A C3A C44A 104.8(2)
C41A C3A C44A 102.3(2)
O2A C3A C4A 107.1(2)
C41A C3A C4A 116.9(2)
C44A C3A C4A 112.2(2)
C1A O2A C3A 113.3(2)
O2A C1A C6A 112.8(2)
C42A C41A C3A 105.4(2)
C41A C42A C43A 107.7(3)
C42A C43A C44A 105.0(3)
O44A C44A C43A 110.3(3)
O44A C44A C3A 107.9(2)
C43A C44A C3A 103.1(2)
O31B C29B C32B 111.4(3)
O31B C29B C3B 109.0(2)
C32B C29B C3B 103.0(3)
C11B C12B C13B 121.2(3)
C12B C11B C16B 118.1(3)
C12B C11B C10B 121.6(3)
C16B C11B C10B 120.2(3)
C14B C13B C12B 120.0(4)
C13B C14B C15B 120.5(3)
C14B C15B C16B 119.4(4)
C11B C16B C15B 120.9(3)
N9B C10B C11B 110.8(2)
O8B N9B C10B 108.7(2)
O8B N9B C5B 103.1(2)
C10B N9B C5B 113.5(2)
C7B O8B N9B 109.5(2)
O8B C7B C6B 107.3(3)
C7B C6B C1B 115.0(3)
C7B C6B C5B 102.4(2)
C1B C6B C5B 112.9(2)
O4B C4B C5B 106.6(2)
O4B C4B C3B 112.7(2)
C5B C4B C3B 114.1(2)
N9B C5B C4B 107.5(2)
N9B C5B C6B 105.2(2)
C4B C5B C6B 114.5(2)
O2B C1B C6B 112.6(2)
O2B C3B C34B 112.1(2)
O2B C3B C4B 107.3(2)
C34B C3B C4B 117.6(2)
O2B C3B C29B 103.7(2)
C34B C3B C29B 102.5(2)
C4B C3B C29B 112.9(2)
C1B O2B C3B 114.1(2)
C3B C34B C33B 103.8(3)
C32B C33B C34B 106.2(3)
C33B C32B C29B 106.9(3)

loop_
_geom_bond_atom_site_label_1
_geom_bond_atom_site_label_2
_geom_bond_distance
C11A C16A 1.375(5)
C11A C12A 1.384(5)
C11A C10A 1.506(4)
C12A C13A 1.410(6)
C13A C14A 1.364(7)
C14A C15A 1.350(7)
C15A C16A 1.384(6)
C10A N9A 1.490(4)
N9A O8A 1.455(3)
N9A C5A 1.480(4)
O8A C7A 1.443(4)
C7A C6A 1.516(5)
C6A C1A 1.532(5)
C6A C5A 1.534(4)
C5A C4A 1.521(4)
C4A O4A 1.419(3)
C4A C3A 1.548(4)
C3A O2A 1.448(4)
C3A C41A 1.533(4)
C3A C44A 1.543(4)
O2A C1A 1.432(4)
C41A C42A 1.514(5)
C42A C43A 1.518(5)
C43A C44A 1.529(4)
C44A O44A 1.426(4)
C29B O31B 1.422(4)
C29B C32B 1.538(5)
C29B C3B 1.552(4)
C12B C11B 1.379(5)
C12B C13B 1.387(5)
C11B C16B 1.383(5)
C11B C10B 1.506(4)
C13B C14B 1.366(6)
C14B C15B 1.368(6)
C15B C16B 1.402(5)
C10B N9B 1.475(4)
N9B O8B 1.457(3)
N9B C5B 1.478(4)
O8B C7B 1.444(4)
C7B C6B 1.523(5)
C6B C1B 1.530(4)
C6B C5B 1.549(4)
C4B O4B 1.424(3)
C4B C5B 1.527(4)
C4B C3B 1.538(4)
C1B O2B 1.419(4)
C3B O2B 1.447(3)
C3B C34B 1.529(4)
C34B C33B 1.530(5)
C33B C32B 1.529(6)

loop_
_cod_related_entry_id
_cod_related_entry_database
_cod_related_entry_code
1 ChemSpider 30658539
